data_7118724
loop_
_publ_author_name
'Cheung, Pui Man'
'Berger, Robert F.'
'Zakharov, Lev N.'
'Gilbertson, John D.'

_publ_section_title
;
 Square planar Cu(i) stabilized by a pyridinediimine ligand.
;
_journal_issue 22
_journal_name_full 'Chemical communications (Cambridge, England)'
_journal_page_first 4156
_journal_page_last 4159
_journal_paper_doi 10.1039/c6cc00271d
_journal_volume 52
_journal_year 2016
_chemical_formula_moiety 'C35 H46 Cu N4, F6 P, C4 H8 O'
_chemical_formula_sum 'C39 H54 Cu F6 N4 O P'
_chemical_formula_weight 803.37
_chemical_name_systematic
;
 ?
;
_space_group_crystal_system triclinic
_space_group_IT_number 1
_space_group_name_Hall 'P 1'
_space_group_name_H-M_alt 'P 1'
_symmetry_space_group_name_Hall 'P 1'
_symmetry_space_group_name_H-M 'P 1'
_atom_sites_solution_hydrogens geom
_audit_creation_date 2015-12-21
_audit_creation_method
;
Olex2 1.2
(compiled 2015.09.30 svn.r3233 for OlexSys, GUI svn.r5103)
;
_audit_update_record
;
2016-01-11 deposited with the CCDC.
2016-02-08 downloaded from the CCDC.
;
_cell_angle_alpha 96.920(3)
_cell_angle_beta 105.670(3)
_cell_angle_gamma 107.141(3)
_cell_formula_units_Z 2
_cell_length_a 12.4078(19)
_cell_length_b 13.287(2)
_cell_length_c 14.052(2)
_cell_measurement_reflns_used 8045
_cell_measurement_temperature 173(2)
_cell_measurement_theta_max 19.14
_cell_measurement_theta_min 2.37
_cell_volume 2080.5(5)
_computing_cell_refinement 'Bruker SAINT'
_computing_data_collection 'Bruker APEX2'
_computing_data_reduction 'Bruker SAINT'
_computing_molecular_graphics 'Olex2 (Dolomanov et al., 2009)'
_computing_publication_material 'Olex2 (Dolomanov et al., 2009)'
_computing_structure_refinement 'SHELXL-2013 (Sheldrick 2013)'
_computing_structure_solution 'SHELXS-97 (Sheldrick 2008)'
_diffrn_ambient_temperature 173(2)
_diffrn_measured_fraction_theta_full 0.975
_diffrn_measured_fraction_theta_max 1.000
_diffrn_measurement_device_type 'Bruker APEX-II CCD'
_diffrn_measurement_method '\f and \w scans'
_diffrn_radiation_type MoK\a
_diffrn_radiation_wavelength 0.71073
_diffrn_reflns_av_R_equivalents 0.0725
_diffrn_reflns_av_unetI/netI 0.0923
_diffrn_reflns_Laue_measured_fraction_full 0.975
_diffrn_reflns_Laue_measured_fraction_max 1.000
_diffrn_reflns_limit_h_max 14
_diffrn_reflns_limit_h_min -14
_diffrn_reflns_limit_k_max 15
_diffrn_reflns_limit_k_min -15
_diffrn_reflns_limit_l_max 16
_diffrn_reflns_limit_l_min -16
_diffrn_reflns_number 48577
_diffrn_reflns_point_group_measured_fraction_full 0.969
_diffrn_reflns_point_group_measured_fraction_max 0.994
_diffrn_reflns_theta_full 25.242
_diffrn_reflns_theta_max 24.999
_diffrn_reflns_theta_min 1.542
_diffrn_source 'sealed tube'
_exptl_absorpt_coefficient_mu 0.624
_exptl_absorpt_correction_T_max 0.7457
_exptl_absorpt_correction_T_min 0.6166
_exptl_absorpt_correction_type multi-scan
_exptl_absorpt_process_details SADABS
_exptl_crystal_colour dark-red
_exptl_crystal_density_diffrn 1.282
_exptl_crystal_description cut-block
_exptl_crystal_F_000 844
_exptl_crystal_size_max 0.31
_exptl_crystal_size_mid 0.17
_exptl_crystal_size_min 0.12
_refine_diff_density_max 0.369
_refine_diff_density_min -0.336
_refine_diff_density_rms 0.055
_refine_ls_abs_structure_details
;
 Flack x determined using 3695 quotients [(I+)-(I-)]/[(I+)+(I-)]
 (Parsons and Flack (2004), Acta Cryst. A60, s61).
;
_refine_ls_abs_structure_Flack 0.057(8)
_refine_ls_extinction_method none
_refine_ls_goodness_of_fit_ref 1.017
_refine_ls_hydrogen_treatment constr
_refine_ls_matrix_type full
_refine_ls_number_parameters 924
_refine_ls_number_reflns 14571
_refine_ls_number_restraints 18
_refine_ls_restrained_S_all 1.022
_refine_ls_R_factor_all 0.1009
_refine_ls_R_factor_gt 0.0525
_refine_ls_shift/su_max 0.004
_refine_ls_shift/su_mean 0.000
_refine_ls_structure_factor_coef Fsqd
_refine_ls_weighting_details 'w=1/[\s^2^(Fo^2^)+(0.0563P)^2^+0.3530P] where P=(Fo^2^+2Fc^2^)/3'
_refine_ls_weighting_scheme calc
_refine_ls_wR_factor_gt 0.1096
_refine_ls_wR_factor_ref 0.1311
_reflns_Friedel_coverage 0.987
_reflns_Friedel_fraction_full 0.962
_reflns_Friedel_fraction_max 0.987
_reflns_number_gt 9718
_reflns_number_total 14571
_reflns_threshold_expression 'I > 2\s(I)'
_cod_data_source_file c6cc00271d2.cif
_cod_data_source_block mo_gilb226_0m
_cod_depositor_comments 'Adding full bibliography for 7118721--7118725.cif.'
_cod_original_cell_volume 2080.5(6)
_cod_database_code 7118724
_shelxl_version_number 2013-4
_shelx_space_group_comment
;
The symmetry employed for this shelxl refinement is uniquely defined
by the following loop, which should always be used as a source of
symmetry information in preference to the above space-group names.
They are only intended as comments.
;
_shelx_estimated_absorpt_t_max 0.929
_shelx_estimated_absorpt_t_min 0.830
_olex2_refinement_description
;
1. Shared sites
{C5S, C5A}
{C8S, C8A}
2. Others
 Fixed Sof: O2S(0.5) C5S(0.5) H5SA(0.5) H5SB(0.5) C6S(0.5) H6SA(0.5) H6SB(0.5)
 C7S(0.5) H7SA(0.5) H7SB(0.5) C8S(0.5) H8SA(0.5) H8SB(0.5) O2A(0.5) C5A(0.5)
 H5AA(0.5) H5AB(0.5) C6A(0.5) H6AA(0.5) H6AB(0.5) C7A(0.5) H7AA(0.5) H7AB(0.5)
 C8A(0.5) H8AA(0.5) H8AB(0.5)
 Fixed Uiso: H1A(0.115) H1B(0.115) H1C(0.115) H4A(0.061) H5A(0.064) H6A(0.057)
 H9A(0.072) H9B(0.072) H9C(0.072) H12A(0.069) H13A(0.076) H14A(0.07)
 H16A(0.088) H17A(0.194) H17B(0.194) H17C(0.194) H18A(0.164) H18B(0.164)
 H18C(0.164) H19A(0.079) H20A(0.21) H20B(0.21) H20C(0.21) H21Q(0.165)
 H21R(0.165) H21S(0.165) H24A(0.075) H25B(0.076) H26A(0.076) H28A(0.086)
 H29A(0.168) H29B(0.168) H29C(0.168) H30A(0.123) H30B(0.123) H30C(0.123)
 H31A(0.071) H32A(0.164) H32B(0.164) H32C(0.164) H33A(0.15) H33B(0.15)
 H33C(0.15) H35A(0.088) H35B(0.088) H35C(0.088) H1'A(0.119) H1'B(0.119)
 H1'C(0.119) H4'A(0.074) H5'A(0.084) H6'A(0.068) H9'A(0.083) H9'B(0.083)
 H9'C(0.083) H12B(0.058) H13B(0.063) H14B(0.069) H16B(0.063) H17D(0.111)
 H17E(0.111) H17F(0.111) H18D(0.135) H18E(0.135) H18F(0.135) H19B(0.061)
 H20D(0.115) H20E(0.115) H20F(0.115) H21A(0.13) H21B(0.13) H21C(0.13)
 H24B(0.07) H25A(0.075) H26B(0.063) H28B(0.067) H29D(0.114) H29E(0.114)
 H29F(0.114) H30D(0.122) H30E(0.122) H30F(0.122) H31B(0.068) H32D(0.119)
 H32E(0.119) H32F(0.119) H33D(0.134) H33E(0.134) H33F(0.134) H35D(0.092)
 H35E(0.092) H35F(0.092) H1SA(0.118) H1SB(0.118) H2SA(0.183) H2SB(0.183)
 H3SA(0.189) H3SB(0.189) H4SA(0.221) H4SB(0.221) H5SA(0.178) H5SB(0.178)
 H6SA(0.092) H6SB(0.092) H7SA(0.177) H7SB(0.177) H8SA(0.198) H8SB(0.198)
 H5AA(0.178) H5AB(0.178) H6AA(0.15) H6AB(0.15) H7AA(0.189) H7AB(0.189)
 H8AA(0.198) H8AB(0.198)
 Fixed X: H1A(0.4427) H1B(0.4418) H1C(0.3607) H4A(0.2903) H5A(0.1507) H6A(-
 0.0125) H9A(-0.2313) H9B(-0.2095) H9C(-0.146) H12A(0.5751) H13A(0.5388)
 H14A(0.3822) H16A(0.3972) H17A(0.4827) H17B(0.5308) H17C(0.3905) H18A(0.589)
 H18B(0.5684) H18C(0.6465) H19A(0.1909) H20A(0.1002) H20B(0.1575) H20C(0.0602)
 H21Q(0.1996) H21R(0.3033) H21S(0.3273) H24A(-0.2304) H25B(-0.3766) H26A(-
 0.3851) H28A(-0.0205) H29A(0.0038) H29B(-0.0853) H29C(-0.1337) H30A(0.0913)
 H30B(0.0626) H30C(0.1423) H31A(-0.1916) H32A(-0.3583) H32B(-0.38) H32C(-
 0.4249) H33A(-0.2026) H33B(-0.2361) H33C(-0.1098) H35A(0.1779) H35B(0.3018)
 H35C(0.2024) H1'A(-0.2324) H1'B(-0.1341) H1'C(-0.167) H4'A(0.0368)
 H5'A(0.2347) H6'A(0.3745) H9'A(0.5122) H9'B(0.4698) H9'C(0.5043) H12B(-0.3039)
 H13B(-0.4468) H14B(-0.4261) H16B(-0.0349) H17D(0.0015) H17E(-0.1229) H17F(-
 0.0177) H18D(-0.1825) H18E(-0.2182) H18F(-0.0897) H19B(-0.2086) H20D(-0.1005)
 H20E(-0.2179) H20F(-0.1584) H21A(-0.3529) H21B(-0.4149) H21C(-0.4177)
 H24B(0.55) H25A(0.5347) H26B(0.4137) H28B(0.4375) H29D(0.5508) H29E(0.559)
 H29F(0.6231) H30D(0.3356) H30E(0.259) H30F(0.3292) H31B(0.2728) H32D(0.3882)
 H32E(0.2994) H32F(0.2525) H33D(0.1192) H33E(0.0889) H33F(0.1363) H35D(-0.0811)
 H35E(-0.1547) H35F(-0.1835) H1SA(0.7475) H1SB(0.8591) H2SA(0.8724)
 H2SB(0.9858) H3SA(1.0155) H3SB(0.9071) H4SA(0.7796) H4SB(0.8961) H5SA(0.3381)
 H5SB(0.4706) H6SA(0.4206) H6SB(0.3459) H7SA(0.1701) H7SB(0.2325) H8SA(0.2728)
 H8SB(0.1791) H5AA(0.458) H5AB(0.3999) H6AA(0.4302) H6AB(0.3207) H7AA(0.1942)
 H7AB(0.3027) H8AA(0.1735) H8AB(0.3121)
 Fixed Y: H1A(0.4901) H1B(0.3703) H1C(0.3921) H4A(0.1998) H5A(0.0299)
 H6A(0.0108) H9A(0.0759) H9B(0.049) H9C(0.0083) H12A(0.7427) H13A(0.8668)
 H14A(0.8129) H16A(0.4577) H17A(0.4981) H17B(0.6237) H17C(0.5597) H18A(0.4495)
 H18B(0.4748) H18C(0.5697) H19A(0.5366) H20A(0.6365) H20B(0.7388) H20C(0.6317)
 H21Q(0.63) H21R(0.7328) H21S(0.622) H24A(0.2431) H25B(0.3009) H26A(0.3329)
 H28A(0.1649) H29A(0.1382) H29B(0.2012) H29C(0.0882) H30A(0.3522) H30B(0.3632)
 H30C(0.2927) H31A(0.2831) H32A(0.276) H32B(0.18) H32C(0.2786) H33A(0.4396)
 H33B(0.4738) H33C(0.4595) H35A(0.7627) H35B(0.7633) H35C(0.7804) H1'A(0.7247)
 H1'B(0.7413) H1'C(0.8422) H4'A(0.9029) H5'A(1.0078) H6'A(1.0384) H9'A(1.04)
 H9'B(1.11) H9'C(1.009) H12B(0.4154) H13B(0.4663) H14B(0.6494) H16B(0.5975)
 H17D(0.4354) H17E(0.3929) H17F(0.4967) H18D(0.5237) H18E(0.4088) H18F(0.4604)
 H19B(0.8667) H20D(0.8607) H20E(0.8417) H20F(0.9533) H21A(0.9297) H21B(0.8148)
 H21C(0.8256) H24B(0.8432) H25A(0.9648) H26B(1.0675) H28B(0.8163) H29D(0.7027)
 H29E(0.7265) H29F(0.8213) H30D(0.6313) H30E(0.7016) H30F(0.6528) H31B(1.0887)
 H32D(1.2253) H32E(1.1687) H32F(1.2201) H33D(0.936) H33E(1.0441) H33F(0.9928)
 H35D(0.5519) H35E(0.5018) H35F(0.5949) H1SA(0.002) H1SB(-0.0149) H2SA(0.0768)
 H2SB(0.0857) H3SA(0.2549) H3SB(0.2479) H4SA(0.2252) H4SB(0.2785) H5SA(0.4135)
 H5SB(0.4339) H6SA(0.4672) H6SB(0.524) H7SA(0.3811) H7SB(0.3735) H8SA(0.2355)
 H8SB(0.2242) H5AA(0.4107) H5AB(0.4675) H6AA(0.286) H6AB(0.3139) H7AA(0.1896)
 H7AB(0.1596) H8AA(0.2394) H8AB(0.2634)
 Fixed Z: H1A(1.112) H1B(1.0789) H1C(1.1447) H4A(1.0428) H5A(0.9616)
 H6A(0.8219) H9A(0.633) H9B(0.7432) H9C(0.6689) H12A(0.9347) H13A(1.0408)
 H14A(1.1047) H16A(0.8515) H17A(0.727) H17B(0.7791) H17C(0.7318) H18A(0.8727)
 H18B(0.9793) H18C(0.9404) H19A(1.0689) H20A(0.9667) H20B(1.0597) H20C(1.0657)
 H21Q(1.229) H21R(1.224) H21S(1.2344) H24A(0.3734) H25B(0.407) H26A(0.5695)
 H28A(0.548) H29A(0.3866) H29B(0.3468) H29C(0.3772) H30A(0.6021) H30B(0.4865)
 H30C(0.5281) H31A(0.7838) H32A(0.8267) H32B(0.7354) H32C(0.7128) H33A(0.8657)
 H33B(0.7591) H33C(0.804) H35A(0.7242) H35B(0.7974) H35C(0.8438) H1'A(0.1204)
 H1'B(0.0642) H1'C(0.1056) H4'A(0.0906) H5'A(0.1213) H6'A(0.2799) H9'A(0.5421)
 H9'B(0.4643) H9'C(0.4262) H12B(0.2606) H13B(0.3136) H14B(0.3484) H16B(0.2409)
 H17D(0.2728) H17E(0.2937) H17F(0.3686) H18D(0.0825) H18E(0.1126) H18F(0.1011)
 H19B(0.3063) H20D(0.4708) H20E(0.5031) H20F(0.4748) H21A(0.3504) H21B(0.372)
 H21C(0.2593) H24B(0.7561) H25A(0.8801) H26B(0.8386) H28B(0.4913) H29D(0.5265)
 H29E(0.6431) H29F(0.5957) H30D(0.4712) H30E(0.4988) H30F(0.5837) H31B(0.5893)
 H32D(0.7389) H32E(0.796) H32F(0.7028) H33D(0.5976) H33E(0.6171) H33F(0.7104)
 H35D(0.6205) H35E(0.5031) H35F(0.564) H1SA(-0.0046) H1SB(-0.0336) H2SA(0.1489)
 H2SB(0.1118) H3SA(0.1105) H3SB(0.1549) H4SA(0.005) H4SB(-0.0252) H5SA(0.4985)
 H5SB(0.4933) H6SA(0.332) H6SB(0.3838) H7SA(0.3061) H7SB(0.2196) H8SA(0.2571)
 H8SB(0.317) H5AA(0.435) H5AB(0.5045) H6AA(0.5292) H6AB(0.5531) H7AA(0.4205)
 H7AB(0.3984) H8AA(0.2668) H8AB(0.2782)
;
_olex2_submission_special_instructions 'No special instructions were received'

loop_
_space_group_symop_operation_xyz
'x, y, z'

loop_
_atom_site_label
_atom_site_type_symbol
_atom_site_fract_x
_atom_site_fract_y
_atom_site_fract_z
_atom_site_U_iso_or_equiv
_atom_site_adp_type
_atom_site_occupancy
_atom_site_site_symmetry_order
_atom_site_calc_flag
_atom_site_refinement_flags_posn
_atom_site_refinement_flags_adp
_atom_site_refinement_flags_occupancy
_atom_site_disorder_assembly
_atom_site_disorder_group
Cu1 Cu 0.09782(8) 0.39672(7) 0.80270(7) 0.0457(3) Uani 1 1 d . . . . .
N1 N 0.2739(6) 0.4674(5) 0.9480(5) 0.0416(17) Uani 1 1 d . . . . .
N2 N 0.1132(5) 0.2715(5) 0.8695(4) 0.0367(15) Uani 1 1 d . . . . .
N3 N -0.0552(6) 0.2575(5) 0.7028(5) 0.0430(16) Uani 1 1 d . . . . .
N4 N 0.1266(6) 0.5359(6) 0.7711(5) 0.0550(19) Uani 1 1 d . . . . .
C1 C 0.3932(9) 0.4136(8) 1.0911(8) 0.077(3) Uani 1 1 d . . . . .
H1A H 0.4427 0.4901 1.1120 0.115 Uiso 1 1 calc R U . . .
H1B H 0.4418 0.3703 1.0789 0.115 Uiso 1 1 calc R U . . .
H1C H 0.3607 0.3921 1.1447 0.115 Uiso 1 1 calc R U . . .
C2 C 0.2933(7) 0.3958(6) 0.9962(6) 0.041(2) Uani 1 1 d . . . . .
C3 C 0.2068(7) 0.2821(6) 0.9504(6) 0.0431(19) Uani 1 1 d . . . . .
C4 C 0.2234(7) 0.1918(6) 0.9862(6) 0.051(2) Uani 1 1 d . . . . .
H4A H 0.2903 0.1998 1.0428 0.061 Uiso 1 1 calc R U . . .
C5 C 0.1410(8) 0.0918(6) 0.9380(6) 0.054(2) Uani 1 1 d . . . . .
H5A H 0.1507 0.0299 0.9616 0.064 Uiso 1 1 calc R U . . .
C6 C 0.0446(7) 0.0800(6) 0.8558(6) 0.047(2) Uani 1 1 d . . . . .
H6A H -0.0125 0.0108 0.8219 0.057 Uiso 1 1 calc R U . . .
C7 C 0.0331(7) 0.1730(6) 0.8236(5) 0.0388(18) Uani 1 1 d . . . . .
C8 C -0.0685(6) 0.1692(6) 0.7334(5) 0.0365(17) Uani 1 1 d . . . . .
C9 C -0.1728(7) 0.0668(6) 0.6910(6) 0.048(2) Uani 1 1 d . . . . .
H9A H -0.2313 0.0759 0.6330 0.072 Uiso 1 1 calc R U . . .
H9B H -0.2095 0.0490 0.7432 0.072 Uiso 1 1 calc R U . . .
H9C H -0.1460 0.0083 0.6689 0.072 Uiso 1 1 calc R U . . .
C10 C 0.3523(7) 0.5763(6) 0.9800(6) 0.0405(19) Uani 1 1 d . . . . .
C11 C 0.4421(7) 0.6087(7) 0.9373(6) 0.048(2) Uani 1 1 d . . . . .
C12 C 0.5120(8) 0.7191(8) 0.9618(7) 0.057(3) Uani 1 1 d . . . . .
H12A H 0.5751 0.7427 0.9347 0.069 Uiso 1 1 calc R U . . .
C13 C 0.4901(9) 0.7929(7) 1.0243(7) 0.063(3) Uani 1 1 d . . . . .
H13A H 0.5388 0.8668 1.0408 0.076 Uiso 1 1 calc R U . . .
C14 C 0.3978(9) 0.7605(7) 1.0632(7) 0.059(2) Uani 1 1 d . . . . .
H14A H 0.3822 0.8129 1.1047 0.070 Uiso 1 1 calc R U . . .
C15 C 0.3263(8) 0.6514(7) 1.0426(6) 0.051(2) Uani 1 1 d . . . . .
C16 C 0.4654(9) 0.5267(8) 0.8670(8) 0.074(3) Uani 1 1 d . . . . .
H16A H 0.3972 0.4577 0.8515 0.088 Uiso 1 1 calc R U . . .
C17 C 0.4675(14) 0.5544(13) 0.7678(9) 0.129(6) Uani 1 1 d . . . . .
H17A H 0.4827 0.4981 0.7270 0.194 Uiso 1 1 calc R U . . .
H17B H 0.5308 0.6237 0.7791 0.194 Uiso 1 1 calc R U . . .
H17C H 0.3905 0.5597 0.7318 0.194 Uiso 1 1 calc R U . . .
C18 C 0.5774(12) 0.5031(12) 0.9195(9) 0.109(4) Uani 1 1 d . . . . .
H18A H 0.5890 0.4495 0.8727 0.164 Uiso 1 1 calc R U . . .
H18B H 0.5684 0.4748 0.9793 0.164 Uiso 1 1 calc R U . . .
H18C H 0.6465 0.5697 0.9404 0.164 Uiso 1 1 calc R U . . .
C19 C 0.2251(9) 0.6172(8) 1.0866(7) 0.066(3) Uani 1 1 d . . . . .
H19A H 0.1909 0.5366 1.0689 0.079 Uiso 1 1 calc R U . . .
C20 C 0.1271(12) 0.6598(15) 1.0406(12) 0.140(6) Uani 1 1 d . . . . .
H20A H 0.1002 0.6365 0.9667 0.210 Uiso 1 1 calc R U . . .
H20B H 0.1575 0.7388 1.0597 0.210 Uiso 1 1 calc R U . . .
H20C H 0.0602 0.6317 1.0657 0.210 Uiso 1 1 calc R U . . .
C21 C 0.2678(11) 0.6539(12) 1.2045(9) 0.110(4) Uani 1 1 d . . . . .
H21Q H 0.1996 0.6300 1.2290 0.165 Uiso 1 1 calc R U . . .
H21R H 0.3033 0.7328 1.2240 0.165 Uiso 1 1 calc R U . . .
H21S H 0.3273 0.6220 1.2344 0.165 Uiso 1 1 calc R U . . .
C22 C -0.1487(8) 0.2656(7) 0.6189(6) 0.046(2) Uani 1 1 d . . . . .
C23 C -0.1398(8) 0.2451(6) 0.5210(6) 0.050(2) Uani 1 1 d . . . . .
C24 C -0.2307(9) 0.2578(7) 0.4411(7) 0.063(3) Uani 1 1 d . . . . .
H24A H -0.2304 0.2431 0.3734 0.075 Uiso 1 1 calc R U . . .
C25 C -0.3181(9) 0.2909(8) 0.4610(8) 0.064(3) Uani 1 1 d . . . . .
H25B H -0.3766 0.3009 0.4070 0.076 Uiso 1 1 calc R U . . .
C26 C -0.3232(8) 0.3101(7) 0.5577(8) 0.064(3) Uani 1 1 d . . . . .
H26A H -0.3851 0.3329 0.5695 0.076 Uiso 1 1 calc R U . . .
C27 C -0.2383(7) 0.2965(6) 0.6392(6) 0.046(2) Uani 1 1 d . . . . .
C28 C -0.0377(10) 0.2147(8) 0.5027(7) 0.071(3) Uani 1 1 d . . . . .
H28A H -0.0205 0.1649 0.5480 0.086 Uiso 1 1 calc R U . . .
C29 C -0.0658(14) 0.1552(10) 0.3934(8) 0.112(5) Uani 1 1 d . . . . .
H29A H 0.0038 0.1382 0.3866 0.168 Uiso 1 1 calc R U . . .
H29B H -0.0853 0.2012 0.3468 0.168 Uiso 1 1 calc R U . . .
H29C H -0.1337 0.0882 0.3772 0.168 Uiso 1 1 calc R U . . .
C30 C 0.0747(9) 0.3147(9) 0.5326(8) 0.082(3) Uani 1 1 d . . . . .
H30A H 0.0913 0.3522 0.6021 0.123 Uiso 1 1 calc R U . . .
H30B H 0.0626 0.3632 0.4865 0.123 Uiso 1 1 calc R U . . .
H30C H 0.1423 0.2927 0.5281 0.123 Uiso 1 1 calc R U . . .
C31 C -0.2470(8) 0.3164(7) 0.7450(7) 0.059(2) Uani 1 1 d . . . . .
H31A H -0.1916 0.2831 0.7838 0.071 Uiso 1 1 calc R U . . .
C32 C -0.3622(11) 0.2579(10) 0.7559(10) 0.109(5) Uani 1 1 d . . . . .
H32A H -0.3583 0.2760 0.8267 0.164 Uiso 1 1 calc R U . . .
H32B H -0.3800 0.1800 0.7354 0.164 Uiso 1 1 calc R U . . .
H32C H -0.4249 0.2786 0.7128 0.164 Uiso 1 1 calc R U . . .
C33 C -0.1944(11) 0.4322(8) 0.7980(9) 0.100(4) Uani 1 1 d . . . . .
H33A H -0.2026 0.4396 0.8657 0.150 Uiso 1 1 calc R U . . .
H33B H -0.2361 0.4738 0.7591 0.150 Uiso 1 1 calc R U . . .
H33C H -0.1098 0.4595 0.8040 0.150 Uiso 1 1 calc R U . . .
C34 C 0.1653(7) 0.6265(7) 0.7759(6) 0.047(2) Uani 1 1 d . . . . .
C35 C 0.2160(8) 0.7427(6) 0.7862(7) 0.059(2) Uani 1 1 d . . . . .
H35A H 0.1779 0.7627 0.7242 0.088 Uiso 1 1 calc R U . . .
H35B H 0.3018 0.7633 0.7974 0.088 Uiso 1 1 calc R U . . .
H35C H 0.2024 0.7804 0.8438 0.088 Uiso 1 1 calc R U . . .
Cu1' Cu 0.10580(7) 0.81079(7) 0.43406(6) 0.0430(3) Uani 1 1 d . . . . .
N1' N -0.0748(6) 0.7558(5) 0.2936(5) 0.0367(16) Uani 1 1 d . . . . .
N2' N 0.1442(6) 0.8856(5) 0.3230(5) 0.0416(16) Uani 1 1 d . . . . .
N3' N 0.2940(5) 0.9195(5) 0.5078(4) 0.0339(14) Uani 1 1 d . . . . .
N4' N 0.0336(6) 0.7113(6) 0.5057(5) 0.0468(17) Uani 1 1 d . . . . .
C1' C -0.1571(9) 0.7740(9) 0.1184(7) 0.079(4) Uani 1 1 d . . . . .
H1'A H -0.2324 0.7247 0.1204 0.119 Uiso 1 1 calc R U . . .
H1'B H -0.1341 0.7413 0.0642 0.119 Uiso 1 1 calc R U . . .
H1'C H -0.1670 0.8422 0.1056 0.119 Uiso 1 1 calc R U . . .
C2' C -0.0615(7) 0.7953(7) 0.2183(6) 0.045(2) Uani 1 1 d . . . . .
C3' C 0.0613(7) 0.8686(6) 0.2316(6) 0.0417(18) Uani 1 1 d . . . . .
C4' C 0.0945(8) 0.9147(8) 0.1549(6) 0.062(3) Uani 1 1 d . . . . .
H4'A H 0.0368 0.9029 0.0906 0.074 Uiso 1 1 calc R U . . .
C5' C 0.2112(8) 0.9770(8) 0.1733(7) 0.070(3) Uani 1 1 d . . . . .
H5'A H 0.2347 1.0078 0.1213 0.084 Uiso 1 1 calc R U . . .
C6' C 0.2939(8) 0.9950(7) 0.2666(6) 0.056(2) Uani 1 1 d . . . . .
H6'A H 0.3745 1.0384 0.2799 0.068 Uiso 1 1 calc R U . . .
C7' C 0.2578(7) 0.9486(6) 0.3417(6) 0.0404(18) Uani 1 1 d . . . . .
C8' C 0.3416(7) 0.9651(6) 0.4470(6) 0.0387(18) Uani 1 1 d . . . . .
C9' C 0.4678(7) 1.0372(7) 0.4721(6) 0.055(2) Uani 1 1 d . . . . .
H9'A H 0.5122 1.0400 0.5421 0.083 Uiso 1 1 calc R U . . .
H9'B H 0.4698 1.1100 0.4643 0.083 Uiso 1 1 calc R U . . .
H9'C H 0.5043 1.0090 0.4262 0.083 Uiso 1 1 calc R U . . .
C10' C -0.1833(7) 0.6766(6) 0.2912(5) 0.0393(19) Uani 1 1 d . . . . .
C11' C -0.1943(7) 0.5664(6) 0.2684(6) 0.0424(19) Uani 1 1 d . . . . .
C12' C -0.2943(8) 0.4897(7) 0.2765(6) 0.048(2) Uani 1 1 d . . . . .
H12B H -0.3039 0.4154 0.2606 0.058 Uiso 1 1 calc R U . . .
C13' C -0.3801(8) 0.5195(7) 0.3072(6) 0.052(2) Uani 1 1 d . . . . .
H13B H -0.4468 0.4663 0.3136 0.063 Uiso 1 1 calc R U . . .
C14' C -0.3665(7) 0.6293(8) 0.3288(6) 0.057(2) Uani 1 1 d . . . . .
H14B H -0.4261 0.6494 0.3484 0.069 Uiso 1 1 calc R U . . .
C15' C -0.2687(7) 0.7097(6) 0.3225(6) 0.0419(19) Uani 1 1 d . . . . .
C16' C -0.1040(8) 0.5312(7) 0.2324(7) 0.052(2) Uani 1 1 d . . . . .
H16B H -0.0349 0.5975 0.2409 0.063 Uiso 1 1 calc R U . . .
C17' C -0.0564(9) 0.4572(8) 0.2980(7) 0.074(3) Uani 1 1 d . . . . .
H17D H 0.0015 0.4354 0.2728 0.111 Uiso 1 1 calc R U . . .
H17E H -0.1229 0.3929 0.2937 0.111 Uiso 1 1 calc R U . . .
H17F H -0.0177 0.4967 0.3686 0.111 Uiso 1 1 calc R U . . .
C18' C -0.1528(11) 0.4763(10) 0.1227(7) 0.090(4) Uani 1 1 d . . . . .
H18D H -0.1825 0.5237 0.0825 0.135 Uiso 1 1 calc R U . . .
H18E H -0.2182 0.4088 0.1126 0.135 Uiso 1 1 calc R U . . .
H18F H -0.0897 0.4604 0.1011 0.135 Uiso 1 1 calc R U . . .
C19' C -0.2521(7) 0.8288(6) 0.3494(6) 0.051(2) Uani 1 1 d . . . . .
H19B H -0.2086 0.8667 0.3063 0.061 Uiso 1 1 calc R U . . .
C20' C -0.1754(10) 0.8752(8) 0.4592(7) 0.077(3) Uani 1 1 d . . . . .
H20D H -0.1005 0.8607 0.4708 0.115 Uiso 1 1 calc R U . . .
H20E H -0.2179 0.8417 0.5031 0.115 Uiso 1 1 calc R U . . .
H20F H -0.1584 0.9533 0.4748 0.115 Uiso 1 1 calc R U . . .
C21' C -0.3702(9) 0.8518(9) 0.3311(9) 0.087(3) Uani 1 1 d . . . . .
H21A H -0.3529 0.9297 0.3504 0.130 Uiso 1 1 calc R U . . .
H21B H -0.4149 0.8148 0.3720 0.130 Uiso 1 1 calc R U . . .
H21C H -0.4177 0.8256 0.2593 0.130 Uiso 1 1 calc R U . . .
C22' C 0.3632(7) 0.9341(7) 0.6120(6) 0.039(2) Uani 1 1 d . . . . .
C23' C 0.4365(7) 0.8709(6) 0.6356(6) 0.045(2) Uani 1 1 d . . . . .
C24' C 0.4999(8) 0.8844(8) 0.7373(7) 0.058(2) Uani 1 1 d . . . . .
H24B H 0.5500 0.8432 0.7561 0.070 Uiso 1 1 calc R U . . .
C25' C 0.4908(9) 0.9569(8) 0.8112(7) 0.063(3) Uani 1 1 d . . . . .
H25A H 0.5347 0.9648 0.8801 0.075 Uiso 1 1 calc R U . . .
C26' C 0.4188(8) 1.0180(7) 0.7866(6) 0.053(2) Uani 1 1 d . . . . .
H26B H 0.4137 1.0675 0.8386 0.063 Uiso 1 1 calc R U . . .
C27' C 0.3536(7) 1.0077(6) 0.6863(6) 0.044(2) Uani 1 1 d . . . . .
C28' C 0.4398(8) 0.7853(7) 0.5529(7) 0.056(2) Uani 1 1 d . . . . .
H28B H 0.4375 0.8163 0.4913 0.067 Uiso 1 1 calc R U . . .
C29' C 0.5534(9) 0.7563(9) 0.5822(8) 0.076(3) Uani 1 1 d . . . . .
H29D H 0.5508 0.7027 0.5265 0.114 Uiso 1 1 calc R U . . .
H29E H 0.5590 0.7265 0.6431 0.114 Uiso 1 1 calc R U . . .
H29F H 0.6231 0.8213 0.5957 0.114 Uiso 1 1 calc R U . . .
C30' C 0.3313(9) 0.6837(8) 0.5241(8) 0.081(3) Uani 1 1 d . . . . .
H30D H 0.3356 0.6313 0.4712 0.122 Uiso 1 1 calc R U . . .
H30E H 0.2590 0.7016 0.4988 0.122 Uiso 1 1 calc R U . . .
H30F H 0.3292 0.6528 0.5837 0.122 Uiso 1 1 calc R U . . .
C31' C 0.2711(8) 1.0730(7) 0.6568(7) 0.057(2) Uani 1 1 d . . . . .
H31B H 0.2728 1.0887 0.5893 0.068 Uiso 1 1 calc R U . . .
C32' C 0.3060(10) 1.1817(8) 0.7303(8) 0.079(3) Uani 1 1 d . . . . .
H32D H 0.3882 1.2253 0.7389 0.119 Uiso 1 1 calc R U . . .
H32E H 0.2994 1.1687 0.7960 0.119 Uiso 1 1 calc R U . . .
H32F H 0.2525 1.2201 0.7028 0.119 Uiso 1 1 calc R U . . .
C33' C 0.1422(8) 1.0054(8) 0.6443(9) 0.090(4) Uani 1 1 d . . . . .
H33D H 0.1192 0.9360 0.5976 0.134 Uiso 1 1 calc R U . . .
H33E H 0.0889 1.0441 0.6171 0.134 Uiso 1 1 calc R U . . .
H33F H 0.1363 0.9928 0.7104 0.134 Uiso 1 1 calc R U . . .
C34' C -0.0333(7) 0.6490(7) 0.5292(6) 0.0428(19) Uani 1 1 d . . . . .
C35' C -0.1202(8) 0.5678(7) 0.5564(7) 0.061(2) Uani 1 1 d . . . . .
H35D H -0.0811 0.5519 0.6205 0.092 Uiso 1 1 calc R U . . .
H35E H -0.1547 0.5018 0.5031 0.092 Uiso 1 1 calc R U . . .
H35F H -0.1835 0.5949 0.5640 0.092 Uiso 1 1 calc R U . . .
P1 P 0.5355(2) 0.13613(17) 0.12660(17) 0.0468(5) Uani 1 1 d . . . . .
F1 F 0.5932(5) 0.0728(4) 0.0648(4) 0.0796(16) Uani 1 1 d . . . . .
F2 F 0.5435(5) 0.0620(4) 0.2081(5) 0.0821(17) Uani 1 1 d . . . . .
F3 F 0.4734(5) 0.1993(4) 0.1878(4) 0.0742(15) Uani 1 1 d . . . . .
F4 F 0.5264(5) 0.2103(5) 0.0461(4) 0.0782(16) Uani 1 1 d . . . . .
F5 F 0.6631(4) 0.2189(4) 0.1918(4) 0.0664(14) Uani 1 1 d . . . . .
F6 F 0.4059(5) 0.0528(5) 0.0607(5) 0.0859(17) Uani 1 1 d . . . . .
P1' P 0.8697(2) 0.75673(17) 0.80899(17) 0.0531(6) Uani 1 1 d . . . . .
F1' F 0.8383(8) 0.6910(6) 0.8876(5) 0.144(4) Uani 1 1 d . . . . .
F2' F 0.9765(5) 0.8464(4) 0.8984(4) 0.0828(18) Uani 1 1 d . . . . .
F3' F 0.9067(9) 0.8219(5) 0.7306(5) 0.147(4) Uani 1 1 d . . . . .
F4' F 0.7631(4) 0.6683(4) 0.7193(4) 0.0762(16) Uani 1 1 d . . . . .
F5' F 0.7894(8) 0.8231(8) 0.8202(8) 0.191(5) Uani 1 1 d . . . . .
F6' F 0.9527(5) 0.6903(5) 0.7933(5) 0.096(2) Uani 1 1 d . . . . .
O1S O 0.8298(11) 0.1234(13) -0.0657(8) 0.166(5) Uani 1 1 d D . . . .
C1S C 0.8289(12) 0.0392(11) -0.0057(11) 0.099(4) Uani 1 1 d D . . . .
H1SA H 0.7475 0.0020 -0.0046 0.118 Uiso 1 1 calc R U . . .
H1SB H 0.8591 -0.0149 -0.0336 0.118 Uiso 1 1 calc R U . . .
C2S C 0.9096(17) 0.0997(14) 0.0974(13) 0.153(6) Uani 1 1 d D . . . .
H2SA H 0.8724 0.0768 0.1489 0.183 Uiso 1 1 calc R U . . .
H2SB H 0.9858 0.0857 0.1118 0.183 Uiso 1 1 calc R U . . .
C3S C 0.9306(17) 0.2152(13) 0.1001(12) 0.157(7) Uani 1 1 d D . . . .
H3SA H 1.0155 0.2549 0.1105 0.189 Uiso 1 1 calc R U . . .
H3SB H 0.9071 0.2479 0.1549 0.189 Uiso 1 1 calc R U . . .
C4S C 0.855(2) 0.2167(15) -0.0003(12) 0.184(10) Uani 1 1 d D . . . .
H4SA H 0.7796 0.2252 0.0050 0.221 Uiso 1 1 calc R U . . .
H4SB H 0.8961 0.2785 -0.0252 0.221 Uiso 1 1 calc R U . . .
O2S O 0.351(2) 0.2796(17) 0.4095(16) 0.142(7) Uiso 0.5 1 d D . P A 1
C5S C 0.3848(17) 0.4022(13) 0.4536(13) 0.148(6) Uiso 0.5 1 d D . P A 1
H5SA H 0.3381 0.4135 0.4985 0.178 Uiso 0.5 1 calc R U P A 1
H5SB H 0.4706 0.4339 0.4933 0.178 Uiso 0.5 1 calc R U P A 1
C6S C 0.3566(19) 0.4546(17) 0.3634(15) 0.076(6) Uiso 0.5 1 d D . P A 1
H6SA H 0.4206 0.4672 0.3320 0.092 Uiso 0.5 1 calc R U P A 1
H6SB H 0.3459 0.5240 0.3838 0.092 Uiso 0.5 1 calc R U P A 1
C7S C 0.240(3) 0.371(2) 0.291(3) 0.148(13) Uiso 0.5 1 d D . P A 1
H7SA H 0.1701 0.3811 0.3061 0.177 Uiso 0.5 1 calc R U P A 1
H7SB H 0.2325 0.3735 0.2196 0.177 Uiso 0.5 1 calc R U P A 1
C8S C 0.2559(17) 0.2718(16) 0.3143(14) 0.165(7) Uiso 0.5 1 d D . P A 1
H8SA H 0.2728 0.2355 0.2571 0.198 Uiso 0.5 1 calc R U P A 1
H8SB H 0.1791 0.2242 0.3170 0.198 Uiso 0.5 1 calc R U P A 1
O2A O 0.284(3) 0.393(2) 0.361(2) 0.179(11) Uiso 0.5 1 d D . P B 2
C5A C 0.3848(17) 0.4022(13) 0.4536(13) 0.148(6) Uiso 0.5 1 d D . P B 2
H5AA H 0.4580 0.4107 0.4350 0.178 Uiso 0.5 1 calc R U P B 2
H5AB H 0.3999 0.4675 0.5045 0.178 Uiso 0.5 1 calc R U P B 2
C6A C 0.358(3) 0.304(2) 0.500(2) 0.125(10) Uiso 0.5 1 d D . P B 2
H6AA H 0.4302 0.2860 0.5292 0.150 Uiso 0.5 1 calc R U P B 2
H6AB H 0.3207 0.3139 0.5531 0.150 Uiso 0.5 1 calc R U P B 2
C7A C 0.272(3) 0.219(3) 0.410(2) 0.157(13) Uiso 0.5 1 d D . P B 2
H7AA H 0.1942 0.1896 0.4205 0.189 Uiso 0.5 1 calc R U P B 2
H7AB H 0.3027 0.1596 0.3984 0.189 Uiso 0.5 1 calc R U P B 2
C8A C 0.2559(17) 0.2718(16) 0.3143(14) 0.165(7) Uiso 0.5 1 d D . P B 2
H8AA H 0.1735 0.2394 0.2668 0.198 Uiso 0.5 1 calc R U P B 2
H8AB H 0.3121 0.2634 0.2782 0.198 Uiso 0.5 1 calc R U P B 2

loop_
_atom_site_aniso_label
_atom_site_aniso_U_11
_atom_site_aniso_U_22
_atom_site_aniso_U_33
_atom_site_aniso_U_23
_atom_site_aniso_U_13
_atom_site_aniso_U_12
Cu1 0.0491(6) 0.0372(6) 0.0535(6) 0.0190(5) 0.0147(5) 0.0168(5)
N1 0.041(4) 0.034(4) 0.041(4) 0.010(3) 0.000(3) 0.013(3)
N2 0.035(4) 0.040(4) 0.032(3) 0.009(3) 0.006(3) 0.012(3)
N3 0.046(4) 0.044(4) 0.035(4) 0.018(3) 0.005(3) 0.012(3)
N4 0.049(4) 0.048(5) 0.054(5) 0.015(4) -0.006(4) 0.015(4)
C1 0.078(7) 0.049(6) 0.069(7) 0.021(5) -0.019(6) 0.006(5)
C2 0.041(5) 0.039(5) 0.040(5) 0.011(4) 0.005(4) 0.017(4)
C3 0.049(5) 0.036(4) 0.044(5) 0.010(4) 0.014(4) 0.015(4)
C4 0.056(5) 0.040(5) 0.046(5) 0.017(4) -0.001(4) 0.015(4)
C5 0.065(6) 0.031(4) 0.059(6) 0.018(4) 0.007(5) 0.016(4)
C6 0.054(5) 0.032(4) 0.044(5) 0.009(4) 0.004(4) 0.007(4)
C7 0.042(5) 0.036(4) 0.035(4) 0.009(4) 0.009(4) 0.012(4)
C8 0.040(4) 0.035(4) 0.031(4) 0.006(3) 0.010(3) 0.010(3)
C9 0.045(5) 0.035(4) 0.050(5) 0.008(4) -0.002(4) 0.008(4)
C10 0.039(5) 0.040(5) 0.038(4) 0.013(4) -0.001(4) 0.018(4)
C11 0.045(5) 0.049(5) 0.042(5) 0.009(4) 0.001(4) 0.017(4)
C12 0.046(6) 0.055(6) 0.056(6) 0.017(5) 0.006(5) 0.004(5)
C13 0.069(7) 0.038(5) 0.060(6) 0.011(5) -0.001(5) 0.006(5)
C14 0.065(6) 0.042(5) 0.058(6) 0.008(4) 0.001(5) 0.022(5)
C15 0.051(5) 0.046(5) 0.047(5) 0.006(4) 0.004(4) 0.016(4)
C16 0.072(7) 0.073(7) 0.079(7) 0.010(6) 0.038(6) 0.019(6)
C17 0.186(16) 0.165(14) 0.061(8) 0.019(9) 0.034(9) 0.102(13)
C18 0.131(11) 0.144(12) 0.094(9) 0.025(8) 0.048(8) 0.098(10)
C19 0.070(7) 0.056(6) 0.068(7) 0.004(5) 0.021(5) 0.020(5)
C20 0.097(10) 0.247(19) 0.144(13) 0.087(13) 0.065(9) 0.114(12)
C21 0.088(9) 0.159(13) 0.080(8) 0.041(9) 0.026(7) 0.034(9)
C22 0.042(5) 0.037(5) 0.040(5) 0.019(4) -0.001(4) -0.008(4)
C23 0.059(6) 0.039(5) 0.042(5) 0.018(4) 0.010(4) 0.006(4)
C24 0.066(7) 0.055(6) 0.042(5) 0.021(5) 0.000(5) -0.002(5)
C25 0.054(6) 0.053(6) 0.059(7) 0.031(5) -0.007(5) -0.002(5)
C26 0.050(6) 0.054(6) 0.074(7) 0.033(5) 0.001(5) 0.008(5)
C27 0.038(5) 0.040(5) 0.046(5) 0.017(4) 0.006(4) -0.003(4)
C28 0.106(9) 0.066(7) 0.052(6) 0.027(5) 0.021(6) 0.044(6)
C29 0.194(14) 0.103(9) 0.066(8) 0.033(7) 0.061(9) 0.066(10)
C30 0.080(8) 0.104(9) 0.076(7) 0.026(6) 0.036(6) 0.039(7)
C31 0.051(6) 0.062(6) 0.062(6) 0.021(5) 0.014(5) 0.016(5)
C32 0.115(10) 0.091(9) 0.107(10) 0.007(7) 0.072(8) -0.011(8)
C33 0.132(11) 0.059(7) 0.109(10) 0.000(6) 0.073(8) 0.010(7)
C34 0.042(5) 0.045(5) 0.046(5) 0.011(4) 0.003(4) 0.014(4)
C35 0.053(5) 0.041(5) 0.077(6) 0.023(5) 0.012(5) 0.012(4)
Cu1' 0.0475(6) 0.0428(6) 0.0426(6) 0.0180(5) 0.0185(5) 0.0139(5)
N1' 0.038(4) 0.041(4) 0.031(4) 0.007(3) 0.012(3) 0.014(3)
N2' 0.048(4) 0.039(4) 0.034(4) 0.012(3) 0.009(3) 0.012(3)
N3' 0.033(3) 0.037(3) 0.032(4) 0.011(3) 0.010(3) 0.012(3)
N4' 0.041(4) 0.053(4) 0.041(4) 0.019(3) 0.007(3) 0.012(3)
C1' 0.060(6) 0.096(8) 0.041(5) 0.038(5) -0.011(5) -0.016(6)
C2' 0.046(5) 0.044(5) 0.038(5) 0.011(4) 0.005(4) 0.010(4)
C3' 0.047(5) 0.042(4) 0.031(4) 0.010(3) 0.009(4) 0.012(4)
C4' 0.059(6) 0.085(7) 0.037(5) 0.031(5) 0.010(4) 0.015(5)
C5' 0.062(7) 0.092(7) 0.049(6) 0.043(5) 0.014(5) 0.008(6)
C6' 0.049(5) 0.070(6) 0.046(5) 0.025(5) 0.018(5) 0.007(5)
C7' 0.038(5) 0.037(4) 0.045(5) 0.011(4) 0.013(4) 0.010(4)
C8' 0.037(4) 0.041(4) 0.039(4) 0.014(4) 0.013(4) 0.012(4)
C9' 0.045(5) 0.065(6) 0.043(5) 0.018(4) 0.014(4) -0.001(4)
C10' 0.038(5) 0.041(4) 0.027(4) 0.008(3) 0.000(4) 0.007(4)
C11' 0.039(5) 0.041(5) 0.039(5) 0.009(4) 0.002(4) 0.011(4)
C12' 0.045(5) 0.052(6) 0.032(5) 0.009(4) -0.004(4) 0.008(5)
C13' 0.046(5) 0.056(6) 0.042(5) 0.006(4) 0.009(4) 0.004(4)
C14' 0.037(5) 0.081(7) 0.049(5) 0.004(5) 0.014(4) 0.017(5)
C15' 0.036(5) 0.046(5) 0.038(5) 0.005(4) 0.009(4) 0.009(4)
C16' 0.055(6) 0.043(5) 0.063(6) 0.015(4) 0.020(5) 0.020(4)
C17' 0.082(7) 0.080(7) 0.070(7) 0.020(6) 0.017(6) 0.048(6)
C18' 0.136(10) 0.113(9) 0.062(7) 0.036(7) 0.041(7) 0.085(9)
C19' 0.054(5) 0.049(5) 0.054(5) 0.009(4) 0.022(4) 0.020(4)
C20' 0.090(8) 0.053(6) 0.071(7) 0.005(5) 0.006(6) 0.024(6)
C21' 0.077(7) 0.095(8) 0.093(8) 0.024(7) 0.006(6) 0.055(7)
C22' 0.029(4) 0.043(5) 0.036(5) 0.010(4) 0.004(4) 0.004(4)
C23' 0.045(5) 0.048(5) 0.036(5) 0.012(4) 0.009(4) 0.011(4)
C24' 0.054(6) 0.063(6) 0.051(6) 0.018(5) 0.005(5) 0.019(5)
C25' 0.056(6) 0.072(7) 0.043(6) 0.011(5) 0.005(5) 0.005(5)
C26' 0.052(5) 0.055(5) 0.037(5) 0.001(4) 0.013(4) 0.002(5)
C27' 0.041(5) 0.047(5) 0.038(5) 0.007(4) 0.016(4) 0.006(4)
C28' 0.057(6) 0.062(6) 0.053(5) 0.025(5) 0.011(4) 0.030(5)
C29' 0.076(7) 0.105(8) 0.073(7) 0.032(6) 0.029(6) 0.057(6)
C30' 0.072(7) 0.061(6) 0.102(9) -0.002(6) 0.014(6) 0.031(6)
C31' 0.067(6) 0.053(5) 0.060(6) 0.011(4) 0.023(5) 0.031(5)
C32' 0.079(7) 0.066(6) 0.088(8) -0.001(6) 0.030(6) 0.022(6)
C33' 0.050(6) 0.081(7) 0.117(9) -0.025(7) 0.018(6) 0.019(6)
C34' 0.038(5) 0.051(5) 0.030(4) 0.011(4) 0.004(4) 0.008(4)
C35' 0.064(6) 0.060(6) 0.053(6) 0.021(5) 0.023(5) 0.004(5)
P1 0.0506(14) 0.0419(12) 0.0479(13) 0.0089(10) 0.0151(11) 0.0171(11)
F1 0.074(4) 0.066(3) 0.093(4) -0.013(3) 0.033(3) 0.022(3)
F2 0.087(4) 0.079(4) 0.111(5) 0.064(4) 0.041(3) 0.046(3)
F3 0.100(4) 0.083(4) 0.068(3) 0.026(3) 0.040(3) 0.058(3)
F4 0.086(4) 0.096(4) 0.066(3) 0.047(3) 0.026(3) 0.039(3)
F5 0.064(3) 0.058(3) 0.058(3) 0.005(3) 0.004(3) 0.009(3)
F6 0.055(3) 0.080(4) 0.097(4) 0.000(3) 0.012(3) 0.005(3)
P1' 0.0589(15) 0.0402(12) 0.0530(14) 0.0104(11) 0.0064(12) 0.0174(11)
F1' 0.204(8) 0.095(5) 0.089(5) 0.007(4) 0.081(5) -0.035(5)
F2' 0.105(5) 0.052(3) 0.054(3) 0.008(3) -0.011(3) 0.007(3)
F3' 0.239(9) 0.071(4) 0.066(4) 0.031(3) 0.014(5) -0.015(5)
F4' 0.057(3) 0.057(3) 0.089(4) -0.011(3) -0.003(3) 0.019(3)
F5' 0.126(7) 0.171(8) 0.213(9) -0.104(7) -0.049(6) 0.108(6)
F6' 0.063(4) 0.095(4) 0.110(5) -0.013(4) 0.001(3) 0.036(3)
O1S 0.166(11) 0.235(15) 0.101(8) -0.002(10) 0.017(7) 0.111(11)
C1S 0.093(9) 0.096(9) 0.104(10) 0.004(9) 0.033(8) 0.034(8)
C2S 0.188(18) 0.137(15) 0.138(15) 0.013(12) 0.035(14) 0.085(13)
C3S 0.211(19) 0.120(13) 0.108(13) -0.024(10) -0.003(12) 0.077(13)
C4S 0.35(3) 0.163(16) 0.074(11) 0.013(11) 0.081(15) 0.139(19)

loop_
_atom_type_symbol
_atom_type_description
_atom_type_scat_dispersion_real
_atom_type_scat_dispersion_imag
_atom_type_scat_source
C C 0.0033 0.0016 'International Tables Vol C Tables 4.2.6.8 and 6.1.1.4'
H H 0.0000 0.0000 'International Tables Vol C Tables 4.2.6.8 and 6.1.1.4'
N N 0.0061 0.0033 'International Tables Vol C Tables 4.2.6.8 and 6.1.1.4'
O O 0.0106 0.0060 'International Tables Vol C Tables 4.2.6.8 and 6.1.1.4'
F F 0.0171 0.0103 'International Tables Vol C Tables 4.2.6.8 and 6.1.1.4'
P P 0.1023 0.0942 'International Tables Vol C Tables 4.2.6.8 and 6.1.1.4'
Cu Cu 0.3201 1.2651 'International Tables Vol C Tables 4.2.6.8 and 6.1.1.4'

loop_
_geom_angle_atom_site_label_1
_geom_angle_atom_site_label_2
_geom_angle_atom_site_label_3
_geom_angle
N2 Cu1 N1 72.9(2)
N2 Cu1 N3 76.5(2)
N3 Cu1 N1 149.4(2)
N4 Cu1 N1 90.2(3)
N4 Cu1 N2 163.1(3)
N4 Cu1 N3 120.3(3)
C2 N1 Cu1 112.8(5)
C2 N1 C10 121.3(7)
C10 N1 Cu1 125.8(5)
C3 N2 Cu1 122.5(5)
C7 N2 Cu1 117.7(5)
C7 N2 C3 119.4(6)
C8 N3 Cu1 115.0(5)
C8 N3 C22 119.9(6)
C22 N3 Cu1 124.1(5)
C34 N4 Cu1 162.5(7)
H1A C1 H1B 109.5
H1A C1 H1C 109.5
H1B C1 H1C 109.5
C2 C1 H1A 109.5
C2 C1 H1B 109.5
C2 C1 H1C 109.5
N1 C2 C1 126.3(7)
N1 C2 C3 115.8(7)
C1 C2 C3 117.9(7)
N2 C3 C2 115.6(7)
N2 C3 C4 121.1(7)
C4 C3 C2 123.2(7)
C3 C4 H4A 120.7
C5 C4 C3 118.7(7)
C5 C4 H4A 120.7
C4 C5 H5A 119.7
C4 C5 C6 120.7(7)
C6 C5 H5A 119.7
C5 C6 H6A 121.0
C5 C6 C7 118.0(7)
C7 C6 H6A 121.0
N2 C7 C6 122.1(7)
N2 C7 C8 115.5(6)
C6 C7 C8 122.4(6)
N3 C8 C7 114.6(6)
N3 C8 C9 127.1(7)
C9 C8 C7 118.4(6)
C8 C9 H9A 109.5
C8 C9 H9B 109.5
C8 C9 H9C 109.5
H9A C9 H9B 109.5
H9A C9 H9C 109.5
H9B C9 H9C 109.5
C11 C10 N1 118.5(7)
C11 C10 C15 121.8(8)
C15 C10 N1 119.0(7)
C10 C11 C12 118.2(8)
C10 C11 C16 120.8(8)
C12 C11 C16 121.0(9)
C11 C12 H12A 119.5
C13 C12 C11 120.9(9)
C13 C12 H12A 119.5
C12 C13 H13A 119.8
C12 C13 C14 120.4(9)
C14 C13 H13A 119.8
C13 C14 H14A 119.4
C13 C14 C15 121.1(9)
C15 C14 H14A 119.4
C10 C15 C19 122.2(8)
C14 C15 C10 117.4(8)
C14 C15 C19 120.4(8)
C11 C16 H16A 106.3
C17 C16 C11 114.3(9)
C17 C16 H16A 106.3
C17 C16 C18 111.3(10)
C18 C16 C11 111.7(9)
C18 C16 H16A 106.3
C16 C17 H17A 109.5
C16 C17 H17B 109.5
C16 C17 H17C 109.5
H17A C17 H17B 109.5
H17A C17 H17C 109.5
H17B C17 H17C 109.5
C16 C18 H18A 109.5
C16 C18 H18B 109.5
C16 C18 H18C 109.5
H18A C18 H18B 109.5
H18A C18 H18C 109.5
H18B C18 H18C 109.5
C15 C19 H19A 107.8
C15 C19 C21 112.7(8)
C20 C19 C15 110.9(9)
C20 C19 H19A 107.8
C20 C19 C21 109.5(10)
C21 C19 H19A 107.8
C19 C20 H20A 109.5
C19 C20 H20B 109.5
C19 C20 H20C 109.5
H20A C20 H20B 109.5
H20A C20 H20C 109.5
H20B C20 H20C 109.5
C19 C21 H21Q 109.5
C19 C21 H21R 109.5
C19 C21 H21S 109.5
H21Q C21 H21R 109.5
H21Q C21 H21S 109.5
H21R C21 H21S 109.5
C23 C22 N3 117.6(8)
C27 C22 N3 118.7(8)
C27 C22 C23 123.6(8)
C22 C23 C24 116.0(9)
C22 C23 C28 121.7(8)
C24 C23 C28 122.2(9)
C23 C24 H24A 119.6
C25 C24 C23 120.7(9)
C25 C24 H24A 119.6
C24 C25 H25B 119.4
C24 C25 C26 121.2(9)
C26 C25 H25B 119.4
C25 C26 H26A 119.6
C25 C26 C27 120.9(10)
C27 C26 H26A 119.6
C22 C27 C26 117.6(8)
C22 C27 C31 122.6(8)
C26 C27 C31 119.9(9)
C23 C28 H28A 107.4
C23 C28 C29 113.6(10)
C23 C28 C30 110.4(8)
C29 C28 H28A 107.4
C30 C28 H28A 107.4
C30 C28 C29 110.3(9)
C28 C29 H29A 109.5
C28 C29 H29B 109.5
C28 C29 H29C 109.5
H29A C29 H29B 109.5
H29A C29 H29C 109.5
H29B C29 H29C 109.5
C28 C30 H30A 109.5
C28 C30 H30B 109.5
C28 C30 H30C 109.5
H30A C30 H30B 109.5
H30A C30 H30C 109.5
H30B C30 H30C 109.5
C27 C31 H31A 103.5
C32 C31 C27 115.9(8)
C32 C31 H31A 103.5
C32 C31 C33 114.7(9)
C33 C31 C27 113.5(8)
C33 C31 H31A 103.5
C31 C32 H32A 109.5
C31 C32 H32B 109.5
C31 C32 H32C 109.5
H32A C32 H32B 109.5
H32A C32 H32C 109.5
H32B C32 H32C 109.5
C31 C33 H33A 109.5
C31 C33 H33B 109.5
C31 C33 H33C 109.5
H33A C33 H33B 109.5
H33A C33 H33C 109.5
H33B C33 H33C 109.5
N4 C34 C35 177.9(9)
C34 C35 H35A 109.5
C34 C35 H35B 109.5
C34 C35 H35C 109.5
H35A C35 H35B 109.5
H35A C35 H35C 109.5
H35B C35 H35C 109.5
N2' Cu1' N1' 72.7(2)
N2' Cu1' N3' 76.7(2)
N3' Cu1' N1' 148.9(2)
N4' Cu1' N1' 92.2(3)
N4' Cu1' N2' 163.4(3)
N4' Cu1' N3' 118.9(2)
C2' N1' Cu1' 113.3(5)
C2' N1' C10' 123.3(7)
C10' N1' Cu1' 123.1(5)
C3' N2' Cu1' 122.1(5)
C7' N2' Cu1' 117.1(5)
C7' N2' C3' 120.7(7)
C8' N3' Cu1' 113.8(5)
C8' N3' C22' 120.6(6)
C22' N3' Cu1' 125.5(5)
C34' N4' Cu1' 163.3(6)
H1'A C1' H1'B 109.5
H1'A C1' H1'C 109.5
H1'B C1' H1'C 109.5
C2' C1' H1'A 109.5
C2' C1' H1'B 109.5
C2' C1' H1'C 109.5
N1' C2' C1' 125.9(8)
N1' C2' C3' 115.8(7)
C3' C2' C1' 118.3(7)
N2' C3' C2' 116.2(7)
N2' C3' C4' 119.9(7)
C4' C3' C2' 123.9(7)
C3' C4' H4'A 120.3
C5' C4' C3' 119.4(8)
C5' C4' H4'A 120.3
C4' C5' H5'A 119.9
C6' C5' C4' 120.1(8)
C6' C5' H5'A 119.9
C5' C6' H6'A 120.5
C5' C6' C7' 119.1(8)
C7' C6' H6'A 120.5
N2' C7' C6' 120.8(7)
N2' C7' C8' 116.3(6)
C6' C7' C8' 123.0(7)
N3' C8' C7' 115.3(6)
N3' C8' C9' 126.5(7)
C9' C8' C7' 118.0(7)
C8' C9' H9'A 109.5
C8' C9' H9'B 109.5
C8' C9' H9'C 109.5
H9'A C9' H9'B 109.5
H9'A C9' H9'C 109.5
H9'B C9' H9'C 109.5
C11' C10' N1' 117.8(7)
C15' C10' N1' 119.8(7)
C15' C10' C11' 122.0(7)
C10' C11' C16' 121.7(7)
C12' C11' C10' 117.9(8)
C12' C11' C16' 120.3(7)
C11' C12' H12B 119.2
C13' C12' C11' 121.6(8)
C13' C12' H12B 119.2
C12' C13' H13B 120.5
C12' C13' C14' 118.9(8)
C14' C13' H13B 120.5
C13' C14' H14B 118.9
C15' C14' C13' 122.3(8)
C15' C14' H14B 118.9
C10' C15' C19' 120.6(7)
C14' C15' C10' 117.3(7)
C14' C15' C19' 122.1(7)
C11' C16' H16B 107.6
C11' C16' C17' 111.3(7)
C17' C16' H16B 107.6
C18' C16' C11' 112.1(8)
C18' C16' H16B 107.6
C18' C16' C17' 110.4(7)
C16' C17' H17D 109.5
C16' C17' H17E 109.5
C16' C17' H17F 109.5
H17D C17' H17E 109.5
H17D C17' H17F 109.5
H17E C17' H17F 109.5
C16' C18' H18D 109.5
C16' C18' H18E 109.5
C16' C18' H18F 109.5
H18D C18' H18E 109.5
H18D C18' H18F 109.5
H18E C18' H18F 109.5
C15' C19' H19B 108.0
C15' C19' C20' 109.5(7)
C15' C19' C21' 113.8(7)
C20' C19' H19B 108.0
C20' C19' C21' 109.5(8)
C21' C19' H19B 108.0
C19' C20' H20D 109.5
C19' C20' H20E 109.5
C19' C20' H20F 109.5
H20D C20' H20E 109.5
H20D C20' H20F 109.5
H20E C20' H20F 109.5
C19' C21' H21A 109.5
C19' C21' H21B 109.5
C19' C21' H21C 109.5
H21A C21' H21B 109.5
H21A C21' H21C 109.5
H21B C21' H21C 109.5
C23' C22' N3' 118.4(7)
C27' C22' N3' 119.3(7)
C27' C22' C23' 122.3(7)
C22' C23' C28' 121.3(7)
C24' C23' C22' 117.2(8)
C24' C23' C28' 121.4(8)
C23' C24' H24B 119.6
C25' C24' C23' 120.9(9)
C25' C24' H24B 119.6
C24' C25' H25A 119.5
C24' C25' C26' 121.1(9)
C26' C25' H25A 119.5
C25' C26' H26B 119.8
C25' C26' C27' 120.5(8)
C27' C26' H26B 119.8
C22' C27' C31' 120.2(7)
C26' C27' C22' 118.1(8)
C26' C27' C31' 121.7(7)
C23' C28' H28B 107.4
C29' C28' C23' 113.3(8)
C29' C28' H28B 107.4
C30' C28' C23' 111.4(7)
C30' C28' H28B 107.4
C30' C28' C29' 109.7(8)
C28' C29' H29D 109.5
C28' C29' H29E 109.5
C28' C29' H29F 109.5
H29D C29' H29E 109.5
H29D C29' H29F 109.5
H29E C29' H29F 109.5
C28' C30' H30D 109.5
C28' C30' H30E 109.5
C28' C30' H30F 109.5
H30D C30' H30E 109.5
H30D C30' H30F 109.5
H30E C30' H30F 109.5
C27' C31' H31B 107.4
C27' C31' C32' 115.1(8)
C27' C31' C33' 110.2(7)
C32' C31' H31B 107.4
C32' C31' C33' 108.9(7)
C33' C31' H31B 107.4
C31' C32' H32D 109.5
C31' C32' H32E 109.5
C31' C32' H32F 109.5
H32D C32' H32E 109.5
H32D C32' H32F 109.5
H32E C32' H32F 109.5
C31' C33' H33D 109.5
C31' C33' H33E 109.5
C31' C33' H33F 109.5
H33D C33' H33E 109.5
H33D C33' H33F 109.5
H33E C33' H33F 109.5
N4' C34' C35' 178.5(9)
C34' C35' H35D 109.5
C34' C35' H35E 109.5
C34' C35' H35F 109.5
H35D C35' H35E 109.5
H35D C35' H35F 109.5
H35E C35' H35F 109.5
F1 P1 F2 91.1(3)
F1 P1 F3 178.6(4)
F1 P1 F4 89.6(3)
F1 P1 F5 90.6(3)
F1 P1 F6 89.7(3)
F2 P1 F3 89.2(3)
F2 P1 F6 90.0(3)
F4 P1 F2 179.3(3)
F4 P1 F3 90.1(3)
F4 P1 F6 89.8(3)
F5 P1 F2 90.2(3)
F5 P1 F3 90.8(3)
F5 P1 F4 90.0(3)
F5 P1 F6 179.7(4)
F6 P1 F3 88.9(3)
F1' P1' F2' 89.6(4)
F1' P1' F3' 177.4(6)
F1' P1' F4' 90.9(4)
F1' P1' F6' 88.7(5)
F3' P1' F2' 89.5(3)
F3' P1' F4' 90.1(4)
F3' P1' F6' 88.9(5)
F4' P1' F2' 179.4(3)
F5' P1' F1' 93.6(7)
F5' P1' F2' 88.6(4)
F5' P1' F3' 88.8(7)
F5' P1' F4' 91.0(4)
F5' P1' F6' 177.6(6)
F6' P1' F2' 91.9(3)
F6' P1' F4' 88.4(3)
C4S O1S C1S 106.9(11)
O1S C1S H1SA 110.9
O1S C1S H1SB 110.9
H1SA C1S H1SB 109.0
C2S C1S O1S 104.1(11)
C2S C1S H1SA 110.9
C2S C1S H1SB 110.9
C1S C2S H2SA 110.3
C1S C2S H2SB 110.3
H2SA C2S H2SB 108.5
C3S C2S C1S 107.3(13)
C3S C2S H2SA 110.3
C3S C2S H2SB 110.3
C2S C3S H3SA 111.0
C2S C3S H3SB 111.0
C2S C3S C4S 104.0(13)
H3SA C3S H3SB 109.0
C4S C3S H3SA 111.0
C4S C3S H3SB 111.0
O1S C4S C3S 109.3(14)
O1S C4S H4SA 109.8
O1S C4S H4SB 109.8
C3S C4S H4SA 109.8
C3S C4S H4SB 109.8
H4SA C4S H4SB 108.3
C8S O2S C5S 97.4(16)
O2S C5S H5SA 110.4
O2S C5S H5SB 110.4
H5SA C5S H5SB 108.6
C6S C5S O2S 106.6(16)
C6S C5S H5SA 110.4
C6S C5S H5SB 110.4
C5S C6S H6SA 111.2
C5S C6S H6SB 111.2
C5S C6S C7S 103.0(19)
H6SA C6S H6SB 109.1
C7S C6S H6SA 111.2
C7S C6S H6SB 111.2
C6S C7S H7SA 111.6
C6S C7S H7SB 111.6
H7SA C7S H7SB 109.4
C8S C7S C6S 101(2)
C8S C7S H7SA 111.6
C8S C7S H7SB 111.6
O2S C8S H8SA 107.8
O2S C8S H8SB 107.8
C7S C8S O2S 117.9(19)
C7S C8S H8SA 107.8
C7S C8S H8SB 107.8
H8SA C8S H8SB 107.2
H6AA C6A H6AB 109.4
C7A C6A H6AA 111.6
C7A C6A H6AB 111.6
C6A C7A H7AA 109.9
C6A C7A H7AB 109.9
H7AA C7A H7AB 108.3

loop_
_geom_bond_atom_site_label_1
_geom_bond_atom_site_label_2
_geom_bond_distance
Cu1 N1 2.397(6)
Cu1 N2 2.038(6)
Cu1 N3 2.205(6)
Cu1 N4 1.907(7)
N1 C2 1.274(9)
N1 C10 1.421(10)
N2 C3 1.346(9)
N2 C7 1.341(9)
N3 C8 1.278(9)
N3 C22 1.454(10)
N4 C34 1.143(10)
C1 H1A 0.9800
C1 H1B 0.9800
C1 H1C 0.9800
C1 C2 1.493(12)
C2 C3 1.511(11)
C3 C4 1.404(10)
C4 H4A 0.9500
C4 C5 1.370(11)
C5 H5A 0.9500
C5 C6 1.375(11)
C6 H6A 0.9500
C6 C7 1.399(10)
C7 C8 1.511(10)
C8 C9 1.494(10)
C9 H9A 0.9800
C9 H9B 0.9800
C9 H9C 0.9800
C10 C11 1.388(11)
C10 C15 1.416(12)
C11 C12 1.410(12)
C11 C16 1.526(12)
C12 H12A 0.9500
C12 C13 1.373(13)
C13 H13A 0.9500
C13 C14 1.379(13)
C14 H14A 0.9500
C14 C15 1.406(12)
C15 C19 1.521(13)
C16 H16A 1.0000
C16 C17 1.490(16)
C16 C18 1.527(15)
C17 H17A 0.9800
C17 H17B 0.9800
C17 H17C 0.9800
C18 H18A 0.9800
C18 H18B 0.9800
C18 H18C 0.9800
C19 H19A 1.0000
C19 C20 1.512(15)
C19 C21 1.562(14)
C20 H20A 0.9800
C20 H20B 0.9800
C20 H20C 0.9800
C21 H21Q 0.9800
C21 H21R 0.9800
C21 H21S 0.9800
C22 C23 1.410(12)
C22 C27 1.378(12)
C23 C24 1.426(12)
C23 C28 1.512(14)
C24 H24A 0.9500
C24 C25 1.366(14)
C25 H25B 0.9500
C25 C26 1.374(14)
C26 H26A 0.9500
C26 C27 1.401(12)
C27 C31 1.517(12)
C28 H28A 1.0000
C28 C29 1.537(14)
C28 C30 1.531(14)
C29 H29A 0.9800
C29 H29B 0.9800
C29 H29C 0.9800
C30 H30A 0.9800
C30 H30B 0.9800
C30 H30C 0.9800
C31 H31A 1.0000
C31 C32 1.470(13)
C31 C33 1.490(13)
C32 H32A 0.9800
C32 H32B 0.9800
C32 H32C 0.9800
C33 H33A 0.9800
C33 H33B 0.9800
C33 H33C 0.9800
C34 C35 1.458(12)
C35 H35A 0.9800
C35 H35B 0.9800
C35 H35C 0.9800
Cu1' N1' 2.397(6)
Cu1' N2' 2.037(6)
Cu1' N3' 2.227(6)
Cu1' N4' 1.916(7)
N1' C2' 1.264(10)
N1' C10' 1.433(9)
N2' C3' 1.356(9)
N2' C7' 1.344(9)
N3' C8' 1.277(9)
N3' C22' 1.440(9)
N4' C34' 1.137(9)
C1' H1'A 0.9800
C1' H1'B 0.9800
C1' H1'C 0.9800
C1' C2' 1.505(12)
C2' C3' 1.495(11)
C3' C4' 1.399(11)
C4' H4'A 0.9500
C4' C5' 1.375(12)
C5' H5'A 0.9500
C5' C6' 1.372(12)
C6' H6'A 0.9500
C6' C7' 1.393(11)
C7' C8' 1.508(11)
C8' C9' 1.494(11)
C9' H9'A 0.9800
C9' H9'B 0.9800
C9' H9'C 0.9800
C10' C11' 1.417(10)
C10' C15' 1.411(11)
C11' C12' 1.396(11)
C11' C16' 1.513(12)
C12' H12B 0.9500
C12' C13' 1.390(12)
C13' H13B 0.9500
C13' C14' 1.404(12)
C14' H14B 0.9500
C14' C15' 1.392(11)
C15' C19' 1.521(11)
C16' H16B 1.0000
C16' C17' 1.560(12)
C16' C18' 1.497(12)
C17' H17D 0.9800
C17' H17E 0.9800
C17' H17F 0.9800
C18' H18D 0.9800
C18' H18E 0.9800
C18' H18F 0.9800
C19' H19B 1.0000
C19' C20' 1.516(12)
C19' C21' 1.545(12)
C20' H20D 0.9800
C20' H20E 0.9800
C20' H20F 0.9800
C21' H21A 0.9800
C21' H21B 0.9800
C21' H21C 0.9800
C22' C23' 1.413(11)
C22' C27' 1.397(11)
C23' C24' 1.394(12)
C23' C28' 1.542(12)
C24' H24B 0.9500
C24' C25' 1.379(13)
C25' H25A 0.9500
C25' C26' 1.381(14)
C26' H26B 0.9500
C26' C27' 1.390(11)
C27' C31' 1.534(12)
C28' H28B 1.0000
C28' C29' 1.533(12)
C28' C30' 1.517(13)
C29' H29D 0.9800
C29' H29E 0.9800
C29' H29F 0.9800
C30' H30D 0.9800
C30' H30E 0.9800
C30' H30F 0.9800
C31' H31B 1.0000
C31' C32' 1.540(12)
C31' C33' 1.535(13)
C32' H32D 0.9800
C32' H32E 0.9800
C32' H32F 0.9800
C33' H33D 0.9800
C33' H33E 0.9800
C33' H33F 0.9800
C34' C35' 1.453(12)
C35' H35D 0.9800
C35' H35E 0.9800
C35' H35F 0.9800
P1 F1 1.578(5)
P1 F2 1.600(5)
P1 F3 1.613(5)
P1 F4 1.590(5)
P1 F5 1.582(5)
P1 F6 1.603(6)
P1' F1' 1.549(7)
P1' F2' 1.601(6)
P1' F3' 1.564(7)
P1' F4' 1.595(5)
P1' F5' 1.537(7)
P1' F6' 1.582(6)
O1S C1S 1.479(15)
O1S C4S 1.351(15)
C1S H1SA 0.9900
C1S H1SB 0.9900
C1S C2S 1.485(16)
C2S H2SA 0.9900
C2S H2SB 0.9900
C2S C3S 1.474(17)
C3S H3SA 0.9900
C3S H3SB 0.9900
C3S C4S 1.476(17)
C4S H4SA 0.9900
C4S H4SB 0.9900
O2S C5S 1.56(2)
O2S C8S 1.49(2)
C5S H5SA 0.9900
C5S H5SB 0.9900
C5S C6S 1.53(2)
C6S H6SA 0.9900
C6S H6SB 0.9900
C6S C7S 1.53(3)
C7S H7SA 0.9900
C7S H7SB 0.9900
C7S C8S 1.45(2)
C8S H8SA 0.9900
C8S H8SB 0.9900
C6A H6AA 0.9900
C6A H6AB 0.9900
C6A C7A 1.49(2)
C7A H7AA 0.9900
C7A H7AB 0.9900

loop_
_geom_torsion_atom_site_label_1
_geom_torsion_atom_site_label_2
_geom_torsion_atom_site_label_3
_geom_torsion_atom_site_label_4
_geom_torsion
Cu1 N1 C2 C1 -178.3(8)
Cu1 N1 C2 C3 2.8(9)
Cu1 N1 C10 C11 -85.1(8)
Cu1 N1 C10 C15 85.8(8)
Cu1 N2 C3 C2 6.8(9)
Cu1 N2 C3 C4 -171.1(6)
Cu1 N2 C7 C6 171.5(6)
Cu1 N2 C7 C8 -7.0(8)
Cu1 N3 C8 C7 -8.7(8)
Cu1 N3 C8 C9 170.0(6)
Cu1 N3 C22 C23 97.7(8)
Cu1 N3 C22 C27 -79.8(8)
N1 C2 C3 N2 -6.0(10)
N1 C2 C3 C4 171.8(8)
N1 C10 C11 C12 173.8(7)
N1 C10 C11 C16 -7.1(11)
N1 C10 C15 C14 -172.9(7)
N1 C10 C15 C19 7.1(12)
N2 C3 C4 C5 -0.9(12)
N2 C7 C8 N3 10.5(9)
N2 C7 C8 C9 -168.3(6)
N3 C22 C23 C24 -177.7(7)
N3 C22 C23 C28 0.6(11)
N3 C22 C27 C26 176.1(7)
N3 C22 C27 C31 -3.6(11)
C1 C2 C3 N2 175.0(8)
C1 C2 C3 C4 -7.2(12)
C2 N1 C10 C11 94.1(9)
C2 N1 C10 C15 -94.9(9)
C2 C3 C4 C5 -178.6(8)
C3 N2 C7 C6 -1.2(11)
C3 N2 C7 C8 -179.7(6)
C3 C4 C5 C6 0.4(13)
C4 C5 C6 C7 -0.3(13)
C5 C6 C7 N2 0.8(12)
C5 C6 C7 C8 179.2(7)
C6 C7 C8 N3 -168.0(7)
C6 C7 C8 C9 13.2(11)
C7 N2 C3 C2 179.1(6)
C7 N2 C3 C4 1.3(11)
C8 N3 C22 C23 -94.3(9)
C8 N3 C22 C27 88.2(10)
C10 N1 C2 C1 2.4(14)
C10 N1 C2 C3 -176.5(7)
C10 C11 C12 C13 -1.5(12)
C10 C11 C16 C17 127.6(11)
C10 C11 C16 C18 -105.0(11)
C10 C15 C19 C20 -112.4(11)
C10 C15 C19 C21 124.4(10)
C11 C10 C15 C14 -2.2(11)
C11 C10 C15 C19 177.7(8)
C11 C12 C13 C14 -1.0(13)
C12 C11 C16 C17 -53.3(13)
C12 C11 C16 C18 74.1(12)
C12 C13 C14 C15 1.9(13)
C13 C14 C15 C10 -0.3(12)
C13 C14 C15 C19 179.7(8)
C14 C15 C19 C20 67.6(12)
C14 C15 C19 C21 -55.6(12)
C15 C10 C11 C12 3.1(11)
C15 C10 C11 C16 -177.8(8)
C16 C11 C12 C13 179.4(8)
C22 N3 C8 C7 -177.7(7)
C22 N3 C8 C9 1.0(12)
C22 C23 C24 C25 1.8(12)
C22 C23 C28 C29 158.0(8)
C22 C23 C28 C30 -77.5(10)
C22 C27 C31 C32 -127.2(10)
C22 C27 C31 C33 96.8(11)
C23 C22 C27 C26 -1.3(12)
C23 C22 C27 C31 179.0(7)
C23 C24 C25 C26 -1.8(13)
C24 C23 C28 C29 -23.9(13)
C24 C23 C28 C30 100.6(10)
C24 C25 C26 C27 0.2(13)
C25 C26 C27 C22 1.3(12)
C25 C26 C27 C31 -179.0(7)
C26 C27 C31 C32 53.1(12)
C26 C27 C31 C33 -82.9(11)
C27 C22 C23 C24 -0.2(12)
C27 C22 C23 C28 178.0(8)
C28 C23 C24 C25 -176.5(9)
Cu1' N1' C2' C1' 178.5(8)
Cu1' N1' C2' C3' -0.9(9)
Cu1' N1' C10' C11' -78.6(7)
Cu1' N1' C10' C15' 94.1(7)
Cu1' N2' C3' C2' 2.4(9)
Cu1' N2' C3' C4' -174.6(6)
Cu1' N2' C7' C6' 174.2(6)
Cu1' N2' C7' C8' -5.6(8)
Cu1' N3' C8' C7' 7.7(8)
Cu1' N3' C8' C9' -176.3(7)
Cu1' N3' C22' C23' 94.1(8)
Cu1' N3' C22' C27' -84.3(8)
N1' C2' C3' N2' -0.8(11)
N1' C2' C3' C4' 176.1(8)
N1' C10' C11' C12' 173.3(7)
N1' C10' C11' C16' -9.0(11)
N1' C10' C15' C14' -173.3(7)
N1' C10' C15' C19' 5.8(11)
N2' C3' C4' C5' -0.2(13)
N2' C7' C8' N3' -1.9(10)
N2' C7' C8' C9' -178.3(7)
N3' C22' C23' C24' -178.2(7)
N3' C22' C23' C28' -2.1(11)
N3' C22' C27' C26' 178.2(7)
N3' C22' C27' C31' -0.6(11)
C1' C2' C3' N2' 179.8(8)
C1' C2' C3' C4' -3.3(13)
C2' N1' C10' C11' 94.0(9)
C2' N1' C10' C15' -93.3(9)
C2' C3' C4' C5' -176.9(9)
C3' N2' C7' C6' -2.3(11)
C3' N2' C7' C8' 177.9(7)
C3' C4' C5' C6' -0.9(15)
C4' C5' C6' C7' 0.4(15)
C5' C6' C7' N2' 1.2(13)
C5' C6' C7' C8' -179.0(9)
C6' C7' C8' N3' 178.2(8)
C6' C7' C8' C9' 1.9(11)
C7' N2' C3' C2' 178.8(6)
C7' N2' C3' C4' 1.7(11)
C8' N3' C22' C23' -81.1(9)
C8' N3' C22' C27' 100.4(9)
C10' N1' C2' C1' 5.2(14)
C10' N1' C2' C3' -174.2(7)
C10' C11' C12' C13' -0.9(11)
C10' C11' C16' C17' 127.5(8)
C10' C11' C16' C18' -108.2(9)
C10' C15' C19' C20' -85.5(9)
C10' C15' C19' C21' 151.6(8)
C11' C10' C15' C14' -1.0(11)
C11' C10' C15' C19' 178.1(7)
C11' C12' C13' C14' 1.2(12)
C12' C11' C16' C17' -54.9(10)
C12' C11' C16' C18' 69.3(10)
C12' C13' C14' C15' -1.4(13)
C13' C14' C15' C10' 1.3(12)
C13' C14' C15' C19' -177.8(7)
C14' C15' C19' C20' 93.6(10)
C14' C15' C19' C21' -29.3(12)
C15' C10' C11' C12' 0.8(11)
C15' C10' C11' C16' 178.5(7)
C16' C11' C12' C13' -178.6(7)
C22' N3' C8' C7' -176.6(6)
C22' N3' C8' C9' -0.6(12)
C22' C23' C24' C25' -0.1(13)
C22' C23' C28' C29' 158.2(8)
C22' C23' C28' C30' -77.5(10)
C22' C27' C31' C32' -154.1(8)
C22' C27' C31' C33' 82.2(10)
C23' C22' C27' C26' -0.2(12)
C23' C22' C27' C31' -179.0(7)
C23' C24' C25' C26' 0.0(14)
C24' C23' C28' C29' -25.9(12)
C24' C23' C28' C30' 98.5(10)
C24' C25' C26' C27' 0.0(14)
C25' C26' C27' C22' 0.1(12)
C25' C26' C27' C31' 178.8(8)
C26' C27' C31' C32' 27.1(12)
C26' C27' C31' C33' -96.5(10)
C27' C22' C23' C24' 0.2(12)
C27' C22' C23' C28' 176.3(7)
C28' C23' C24' C25' -176.2(8)
O1S C1S C2S C3S 13.2(18)
C1S O1S C4S C3S 30(2)
C1S C2S C3S C4S 4(2)
C2S C3S C4S O1S -21(2)
C4S O1S C1S C2S -26.8(18)
O2S C5S C6S C7S 39(2)
C5S O2S C8S C7S 7(3)
C5S C6S C7S C8S -32(3)
C6S C7S C8S O2S 16(3)
C8S O2S C5S C6S -28(2)
